data_2203994
loop_
_publ_author_name
'Meijboom, Reinout'
'Muller, Alfred'
'Roodt, Andreas'

_publ_section_title
;
 <i>trans</i>-Carbonylchlorobis[tris(2-methylphenyl)phosphito]rhodium(I)
;
_journal_issue 8
_journal_name_full 'Acta Crystallographica Section E'
_journal_page_first m1071
_journal_page_last m1073
_journal_paper_doi 10.1107/S1600536804015594
_journal_volume 60
_journal_year 2004
_chemical_formula_iupac '[Rl (C21 H21 O3 P)2 Cl (C O)]'
_chemical_formula_moiety 'C43 H42 Cl O7 P2 Rh'
_chemical_formula_sum 'C43 H42 Cl O7 P2 Rh'
_chemical_formula_weight 871.07
_space_group_IT_number 2
_symmetry_cell_setting triclinic
_symmetry_space_group_name_Hall '-P 1'
_symmetry_space_group_name_H-M 'P -1'
_audit_creation_method 'WinGX routine CIF_UPDATE'
_cell_angle_alpha 102.12(3)
_cell_angle_beta 104.65(3)
_cell_angle_gamma 102.46(3)
_cell_formula_units_Z 1
_cell_length_a 8.1871(16)
_cell_length_b 10.785(2)
_cell_length_c 13.101(3)
_cell_measurement_reflns_used 828
_cell_measurement_temperature 292(2)
_cell_measurement_theta_max 24.29
_cell_measurement_theta_min 2.68
_cell_volume 1049.1(5)
_computing_cell_refinement 'SAINT-Plus (Bruker, 1999)'
_computing_data_collection 'SMART-NT (Bruker, 1998)'
_computing_data_reduction 'SAINT-Plus and XPREP (Bruker, 1999)'
_computing_molecular_graphics 'DIAMOND (Brandenburg & Berndt, 2001)'
_computing_publication_material 'WinGX (Farrugia, 1999)'
_computing_structure_refinement 'SHELXL97 (Sheldrick, 1997)'
_computing_structure_solution 'SIR97 (Altomare et al., 1999)'
_diffrn_measured_fraction_theta_full 0.989
_diffrn_measured_fraction_theta_max 0.955
_diffrn_measurement_device_type
;
        Bruker SMART 1K CCD
;
_diffrn_measurement_method \w
_diffrn_radiation_source 'fine-focus sealed tube'
_diffrn_radiation_type MoK\a
_diffrn_radiation_wavelength 0.71073
_diffrn_reflns_av_R_equivalents 0.019
_diffrn_reflns_limit_h_max 10
_diffrn_reflns_limit_h_min -10
_diffrn_reflns_limit_k_max 10
_diffrn_reflns_limit_k_min -14
_diffrn_reflns_limit_l_max 17
_diffrn_reflns_limit_l_min -15
_diffrn_reflns_number 7011
_diffrn_reflns_theta_full 25.0
_diffrn_reflns_theta_max 28.28
_diffrn_reflns_theta_min 1.67
_diffrn_standards_decay_% 0
_diffrn_standards_interval_count 0
_diffrn_standards_interval_time 0
_diffrn_standards_number 0
_exptl_absorpt_coefficient_mu 0.594
_exptl_absorpt_correction_T_max 0.9376
_exptl_absorpt_correction_T_min 0.7638
_exptl_absorpt_correction_type multi-scan
_exptl_absorpt_process_details '(SADABS; Bruker, 1998)'
_exptl_crystal_colour yellow
_exptl_crystal_density_diffrn 1.379
_exptl_crystal_density_method 'not measured'
_exptl_crystal_description plate
_exptl_crystal_F_000 448
_exptl_crystal_size_max 0.48
_exptl_crystal_size_mid 0.22
_exptl_crystal_size_min 0.11
_refine_diff_density_max 0.298
_refine_diff_density_min -0.445
_refine_ls_extinction_method none
_refine_ls_goodness_of_fit_ref 1.019
_refine_ls_hydrogen_treatment constr
_refine_ls_matrix_type full
_refine_ls_number_parameters 262
_refine_ls_number_reflns 4966
_refine_ls_number_restraints 0
_refine_ls_restrained_S_all 1.019
_refine_ls_R_factor_gt 0.0399
_refine_ls_shift/su_max 0.001
_refine_ls_structure_factor_coef Fsqd
_refine_ls_weighting_details 'calc w = 1/[\s^2^(Fo^2^)+(0.0405P)^2^+0.1712P] where P = (Fo^2^+2Fc^2^)/3'
_refine_ls_weighting_scheme calc
_refine_ls_wR_factor_ref 0.0933
_reflns_number_gt 3453
_reflns_number_total 4966
_reflns_threshold_expression I>2\s(I)
_cod_data_source_file ci6394.cif
_cod_data_source_block I
_cod_depositor_comments
;
The following automatic conversions were performed:
'_symmetry_cell_setting' value 'Triclinic' changed to 'triclinic'
according to '/home/saulius/struct/CIF-dictionaries/cif_core.dic'
dictionary named 'cif_core.dic' version 2.4.1 from 2010-06-29.

Automatic conversion script
Id: cif_fix_enum 1527 2010-12-29 10:47:43Z saulius 

The following automatic conversions were performed:

'_symmetry_cell_setting' value 'Triclinic' changed to 'triclinic'
according to /home/saulius/struct/CIF-dictionaries/cif_core.dic
dictionary named 'cif_core.dic' version 2.4.1 from 2010-06-29.

Automatic conversion script
Id: cif_fix_values 1715 2011-07-08 13:25:40Z adriana 
;
_cod_database_code 2203994

loop_
_symmetry_equiv_pos_as_xyz
'x, y, z'
'-x, -y, -z'

loop_
_atom_site_label
_atom_site_fract_x
_atom_site_fract_y
_atom_site_fract_z
_atom_site_U_iso_or_equiv
_atom_site_adp_type
_atom_site_calc_flag
_atom_site_refinement_flags
_atom_site_occupancy
_atom_site_type_symbol
Rh 0.5 0 0.5 0.04413(12) Uani d S 1 Rh
P 0.56366(9) 0.01962(7) 0.68428(5) 0.04387(18) Uani d . 1 P
Cl 0.6863(5) 0.2167(4) 0.5259(4) 0.0599(10) Uani d P 0.5 Cl
O1 0.4111(3) 0.01895(18) 0.74017(15) 0.0544(5) Uani d . 1 O
O2 0.7173(2) 0.14983(18) 0.75587(14) 0.0501(5) Uani d . 1 O
O3 0.6140(3) -0.09935(19) 0.72860(15) 0.0563(5) Uani d . 1 O
C11 0.3198(4) 0.1160(3) 0.7463(2) 0.0491(7) Uani d . 1 C
C21 0.7723(4) 0.2050(3) 0.8717(2) 0.0510(7) Uani d . 1 C
C31 0.7065(4) -0.1809(3) 0.6847(2) 0.0508(7) Uani d . 1 C
C12 0.2988(4) 0.1661(3) 0.8469(2) 0.0536(7) Uani d . 1 C
C16 0.2472(4) 0.1533(3) 0.6536(2) 0.0639(9) Uani d . 1 C
H16 0.2617 0.1169 0.5867 0.077 Uiso calc R 1 H
C36 0.8639(4) -0.1259(3) 0.6699(2) 0.0598(8) Uani d . 1 C
H36 0.9077 -0.0347 0.6855 0.072 Uiso calc R 1 H
C32 0.6344(5) -0.3164(3) 0.6643(2) 0.0616(9) Uani d . 1 C
C22 0.7599(4) 0.3295(3) 0.9095(2) 0.0632(9) Uani d . 1 C
C13 0.2038(4) 0.2580(3) 0.8522(3) 0.0676(9) Uani d . 1 C
H13 0.1882 0.2942 0.9188 0.081 Uiso calc R 1 H
C26 0.8472(4) 0.1365(3) 0.9400(3) 0.0666(9) Uani d . 1 C
H26 0.8575 0.0531 0.9111 0.08 Uiso calc R 1 H
C121 0.3753(5) 0.1240(4) 0.9472(3) 0.0752(10) Uani d . 1 C
H12A 0.3554 0.0298 0.927 0.113 Uiso calc R 1 H
H12B 0.3196 0.1484 1.0016 0.113 Uiso calc R 1 H
H12C 0.4996 0.167 0.9769 0.113 Uiso calc R 1 H
C35 0.9560(5) -0.2090(4) 0.6313(3) 0.0773(10) Uani d . 1 C
H35 1.0628 -0.1742 0.6209 0.093 Uiso calc R 1 H
C15 0.1540(5) 0.2444(4) 0.6620(3) 0.0759(10) Uani d . 1 C
H15 0.1056 0.2707 0.6007 0.091 Uiso calc R 1 H
C33 0.7304(7) -0.3961(4) 0.6244(3) 0.0826(12) Uani d . 1 C
H33 0.6869 -0.4875 0.6081 0.099 Uiso calc R 1 H
C221 0.6847(5) 0.4057(3) 0.8337(3) 0.0793(11) Uani d . 1 C
H22A 0.7145 0.3845 0.7671 0.119 Uiso calc R 1 H
H22B 0.733 0.4988 0.8693 0.119 Uiso calc R 1 H
H22C 0.5589 0.3819 0.8168 0.119 Uiso calc R 1 H
C34 0.8873(7) -0.3439(5) 0.6085(3) 0.0879(13) Uani d . 1 C
H34 0.9481 -0.4002 0.5821 0.105 Uiso calc R 1 H
C14 0.1320(5) 0.2970(4) 0.7613(3) 0.0795(11) Uani d . 1 C
H14 0.0687 0.3588 0.7671 0.095 Uiso calc R 1 H
C23 0.8195(6) 0.3845(4) 1.0229(3) 0.0983(14) Uani d . 1 C
H23 0.8103 0.4681 1.0522 0.118 Uiso calc R 1 H
C25 0.9060(5) 0.1949(5) 1.0520(3) 0.0883(13) Uani d . 1 C
H25 0.9553 0.1502 1.0994 0.106 Uiso calc R 1 H
C24 0.8924(7) 0.3169(5) 1.0930(3) 0.1085(17) Uani d . 1 C
H24 0.9322 0.3557 1.1685 0.13 Uiso calc R 1 H
C321 0.4647(6) -0.3717(4) 0.6845(3) 0.0912(12) Uani d . 1 C
H32A 0.4352 -0.4665 0.6638 0.137 Uiso calc R 1 H
H32B 0.3727 -0.3444 0.6416 0.137 Uiso calc R 1 H
H32C 0.4778 -0.3396 0.7611 0.137 Uiso calc R 1 H
C 0.6423(19) 0.1587(9) 0.5241(11) 0.057(3) Uani d P 0.5 C
O 0.7346(16) 0.2622(10) 0.5480(9) 0.062(3) Uani d P 0.5 O

loop_
_atom_site_aniso_label
_atom_site_aniso_U_11
_atom_site_aniso_U_22
_atom_site_aniso_U_33
_atom_site_aniso_U_12
_atom_site_aniso_U_13
_atom_site_aniso_U_23
Rh 0.0519(2) 0.0427(2) 0.03684(17) 0.01836(16) 0.00901(14) 0.00991(13)
P 0.0478(4) 0.0435(4) 0.0404(4) 0.0167(4) 0.0107(3) 0.0119(3)
Cl 0.066(3) 0.046(3) 0.0448(18) 0.000(2) -0.0034(16) 0.006(2)
O1 0.0576(13) 0.0524(12) 0.0571(12) 0.0193(10) 0.0210(10) 0.0160(9)
O2 0.0555(12) 0.0522(12) 0.0397(10) 0.0101(10) 0.0106(9) 0.0174(8)
O3 0.0753(14) 0.0522(12) 0.0529(11) 0.0302(11) 0.0226(10) 0.0230(9)
C11 0.0414(16) 0.0520(17) 0.0494(16) 0.0101(14) 0.0123(13) 0.0102(13)
C21 0.0472(17) 0.0555(18) 0.0377(14) 0.0000(14) 0.0033(12) 0.0141(13)
C31 0.064(2) 0.0484(17) 0.0385(14) 0.0246(16) 0.0055(13) 0.0132(12)
C12 0.0497(18) 0.0581(18) 0.0481(16) 0.0066(15) 0.0160(13) 0.0125(14)
C16 0.061(2) 0.087(2) 0.0446(16) 0.0341(19) 0.0130(15) 0.0133(16)
C36 0.063(2) 0.061(2) 0.0510(17) 0.0215(17) 0.0095(15) 0.0133(15)
C32 0.078(2) 0.0496(19) 0.0498(17) 0.0195(18) 0.0040(16) 0.0174(14)
C22 0.072(2) 0.0488(18) 0.0462(17) -0.0036(16) 0.0011(15) 0.0088(14)
C13 0.070(2) 0.081(2) 0.0562(19) 0.030(2) 0.0260(17) 0.0099(17)
C26 0.060(2) 0.071(2) 0.0581(19) 0.0096(17) 0.0004(16) 0.0287(16)
C121 0.086(3) 0.090(3) 0.062(2) 0.026(2) 0.0320(19) 0.0359(19)
C35 0.076(3) 0.105(3) 0.058(2) 0.044(2) 0.0185(18) 0.021(2)
C15 0.074(2) 0.104(3) 0.060(2) 0.048(2) 0.0156(18) 0.0263(19)
C33 0.133(4) 0.056(2) 0.056(2) 0.045(2) 0.011(2) 0.0158(16)
C221 0.101(3) 0.0444(19) 0.075(2) 0.0133(19) 0.005(2) 0.0147(16)
C34 0.122(4) 0.103(3) 0.056(2) 0.075(3) 0.023(2) 0.018(2)
C14 0.079(3) 0.092(3) 0.077(2) 0.049(2) 0.025(2) 0.019(2)
C23 0.138(4) 0.063(2) 0.053(2) -0.002(2) 0.002(2) -0.0023(18)
C25 0.084(3) 0.099(3) 0.057(2) -0.001(2) -0.0115(19) 0.038(2)
C24 0.138(4) 0.093(3) 0.041(2) -0.018(3) -0.012(2) 0.010(2)
C321 0.106(3) 0.065(2) 0.093(3) 0.009(2) 0.014(2) 0.036(2)
C 0.073(8) 0.039(7) 0.042(4) 0.016(6) 0.001(4) -0.003(5)
O 0.072(7) 0.045(6) 0.045(5) 0.001(4) -0.003(4) 0.008(4)

loop_
_atom_type_symbol
_atom_type_description
_atom_type_scat_dispersion_real
_atom_type_scat_dispersion_imag
_atom_type_scat_source
C C 0.0033 0.0016 'International Tables Vol C Tables 4.2.6.8 and 6.1.1.4'
H H 0 0 'International Tables Vol C Tables 4.2.6.8 and 6.1.1.4'
O O 0.0106 0.006 'International Tables Vol C Tables 4.2.6.8 and 6.1.1.4'
P P 0.1023 0.0942 'International Tables Vol C Tables 4.2.6.8 and 6.1.1.4'
Cl Cl 0.1484 0.1585 'International Tables Vol C Tables 4.2.6.8 and 6.1.1.4'
Rh Rh -1.1178 0.9187 'International Tables Vol C Tables 4.2.6.8 and 6.1.1.4'

loop_
_geom_angle_atom_site_label_1
_geom_angle_atom_site_label_2
_geom_angle_atom_site_label_3
_geom_angle_site_symmetry_1
_geom_angle_site_symmetry_3
_geom_angle
_geom_angle_publ_flag
C Rh C 2_656 . 180.0(4) ?
C Rh P 2_656 2_656 92.1(4) ?
C Rh P . 2_656 87.9(4) ?
C Rh P 2_656 . 87.9(4) ?
C Rh P . . 92.1(4) y
P Rh P 2_656 . 180 y
C Rh Cl 2_656 . 177.7(5) y
C Rh Cl . . 2.3(5) ?
P Rh Cl 2_656 . 85.84(12) ?
P Rh Cl . . 94.16(12) ?
C Rh Cl 2_656 2_656 2.3(5) ?
C Rh Cl . 2_656 177.7(5) ?
P Rh Cl 2_656 2_656 94.16(12) ?
P Rh Cl . 2_656 85.84(12) ?
Cl Rh Cl . 2_656 180 ?
O2 P O1 . . 105.20(11) ?
O2 P O3 . . 106.33(10) ?
O1 P O3 . . 92.68(11) ?
O2 P Rh . . 111.89(8) ?
O1 P Rh . . 119.63(8) ?
O3 P Rh . . 118.75(8) ?
O Cl C . . 150(2) ?
O Cl Rh . . 157(2) ?
C11 O1 P . . 124.20(18) ?
C21 O2 P . . 127.47(18) ?
C31 O3 P . . 125.07(18) ?
C12 C11 C16 . . 122.2(3) ?
C12 C11 O1 . . 116.8(3) ?
C16 C11 O1 . . 120.9(3) ?
C22 C21 C26 . . 123.1(3) ?
C22 C21 O2 . . 117.0(2) ?
C26 C21 O2 . . 119.7(3) ?
C36 C31 C32 . . 123.6(3) ?
C36 C31 O3 . . 120.3(3) ?
C32 C31 O3 . . 116.0(3) ?
C11 C12 C13 . . 116.9(3) ?
C11 C12 C121 . . 122.2(3) ?
C13 C12 C121 . . 120.9(3) ?
C15 C16 C11 . . 119.2(3) ?
C15 C16 H16 . . 120.4 ?
C11 C16 H16 . . 120.4 ?
C31 C36 C35 . . 118.8(3) ?
C31 C36 H36 . . 120.6 ?
C35 C36 H36 . . 120.6 ?
C31 C32 C33 . . 115.5(3) ?
C31 C32 C321 . . 121.8(3) ?
C33 C32 C321 . . 122.6(3) ?
C21 C22 C23 . . 116.6(3) ?
C21 C22 C221 . . 122.7(3) ?
C23 C22 C221 . . 120.7(3) ?
C14 C13 C12 . . 121.7(3) ?
C14 C13 H13 . . 119.1 ?
C12 C13 H13 . . 119.1 ?
C25 C26 C21 . . 118.4(3) ?
C25 C26 H26 . . 120.8 ?
C21 C26 H26 . . 120.8 ?
C12 C121 H12A . . 109.5 ?
C12 C121 H12B . . 109.5 ?
H12A C121 H12B . . 109.5 ?
C12 C121 H12C . . 109.5 ?
H12A C121 H12C . . 109.5 ?
H12B C121 H12C . . 109.5 ?
C34 C35 C36 . . 119.2(4) ?
C34 C35 H35 . . 120.4 ?
C36 C35 H35 . . 120.4 ?
C16 C15 C14 . . 119.9(3) ?
C16 C15 H15 . . 120 ?
C14 C15 H15 . . 120 ?
C34 C33 C32 . . 122.0(4) ?
C34 C33 H33 . . 119 ?
C32 C33 H33 . . 119 ?
C22 C221 H22A . . 109.5 ?
C22 C221 H22B . . 109.5 ?
H22A C221 H22B . . 109.5 ?
C22 C221 H22C . . 109.5 ?
H22A C221 H22C . . 109.5 ?
H22B C221 H22C . . 109.5 ?
C33 C34 C35 . . 120.8(4) ?
C33 C34 H34 . . 119.6 ?
C35 C34 H34 . . 119.6 ?
C15 C14 C13 . . 120.0(3) ?
C15 C14 H14 . . 120 ?
C13 C14 H14 . . 120 ?
C24 C23 C22 . . 121.2(4) ?
C24 C23 H23 . . 119.4 ?
C22 C23 H23 . . 119.4 ?
C24 C25 C26 . . 120.3(3) ?
C24 C25 H25 . . 119.8 ?
C26 C25 H25 . . 119.8 ?
C25 C24 C23 . . 120.3(3) ?
C25 C24 H24 . . 119.9 ?
C23 C24 H24 . . 119.9 ?
C32 C321 H32A . . 109.5 ?
C32 C321 H32B . . 109.5 ?
H32A C321 H32B . . 109.5 ?
C32 C321 H32C . . 109.5 ?
H32A C321 H32C . . 109.5 ?
H32B C321 H32C . . 109.5 ?
Cl C Rh . . 171.2(18) ?
O C Rh . . 174.7(15) y

loop_
_geom_bond_atom_site_label_1
_geom_bond_atom_site_label_2
_geom_bond_site_symmetry_2
_geom_bond_distance
_geom_bond_publ_flag
Rh C 2_656 1.764(10) ?
Rh C . 1.764(10) y
Rh P 2_656 2.2905(9) ?
Rh P . 2.2905(9) y
Rh Cl . 2.402(4) y
Rh Cl 2_656 2.402(4) ?
P O2 . 1.588(2) y
P O1 . 1.599(2) y
P O3 . 1.6041(19) y
Cl O . 0.529(8) ?
Cl C . 0.643(8) ?
O1 C11 . 1.412(3) y
O2 C21 . 1.420(3) ?
O3 C31 . 1.405(3) ?
C11 C12 . 1.384(4) ?
C11 C16 . 1.391(4) ?
C21 C22 . 1.366(4) ?
C21 C26 . 1.385(4) ?
C31 C36 . 1.376(4) ?
C31 C32 . 1.393(4) ?
C12 C13 . 1.386(4) ?
C12 C121 . 1.511(4) ?
C16 C15 . 1.371(4) ?
C16 H16 . 0.93 ?
C36 C35 . 1.386(4) ?
C36 H36 . 0.93 ?
C32 C33 . 1.393(5) ?
C32 C321 . 1.500(5) ?
C22 C23 . 1.391(4) ?
C22 C221 . 1.513(4) ?
C13 C14 . 1.380(4) ?
C13 H13 . 0.93 ?
C26 C25 . 1.380(5) ?
C26 H26 . 0.93 ?
C121 H12A . 0.96 ?
C121 H12B . 0.96 ?
C121 H12C . 0.96 ?
C35 C34 . 1.379(6) ?
C35 H35 . 0.93 ?
C15 C14 . 1.379(5) ?
C15 H15 . 0.93 ?
C33 C34 . 1.373(6) ?
C33 H33 . 0.93 ?
C221 H22A . 0.96 ?
C221 H22B . 0.96 ?
C221 H22C . 0.96 ?
C34 H34 . 0.93 ?
C14 H14 . 0.93 ?
C23 C24 . 1.386(6) ?
C23 H23 . 0.93 ?
C25 C24 . 1.352(6) ?
C25 H25 . 0.93 ?
C24 H24 . 0.93 ?
C321 H32A . 0.96 ?
C321 H32B . 0.96 ?
C321 H32C . 0.96 ?
C O . 1.133(14) ?

loop_
_geom_torsion_atom_site_label_1
_geom_torsion_atom_site_label_2
_geom_torsion_atom_site_label_3
_geom_torsion_atom_site_label_4
_geom_torsion
_geom_torsion_publ_flag
C Rh P O1 116.7(5) y
C Rh P O2 -6.9(5) y
C Rh P O3 -131.4(5) y
